data_4121884
loop_
_publ_author_name
'Donohoe, Timothy J.'
'Jones, Christopher R.'
'Barbosa, Luiz C. A.'

_publ_section_title
;
 Total Synthesis of (+-)-Streptonigrin: De Novo Construction of a
 Pentasubstituted Pyridine using Ring-Closing Metathesis
;
_journal_coden_ASTM JACSAT
_journal_issue 41
_journal_name_full 'Journal of the American Chemical Society'
_journal_page_first 16418
_journal_page_last 16421
_journal_paper_doi 10.1021/ja207835w
_journal_volume 133
_journal_year 2011
_chemical_compound_source synthetic
_chemical_formula_sum 'C9 H9 F3 N2 O5 S'
_chemical_formula_weight 302.22
_chemical_melting_point 117.5(5)
_chemical_name_systematic
;
 Methyl 5-amino-3-methyl-6-(trifluoromethylsulfonyloxy)picolinate
;
_space_group_IT_number 15
_symmetry_cell_setting monoclinic
_symmetry_space_group_name_Hall '-C 2yc'
_symmetry_space_group_name_H-M 'C 1 2/c 1'
_atom_sites_solution_hydrogens geom
_atom_sites_solution_primary direct
_audit_creation_date 10-05-06
_audit_creation_method CRYSTALS_ver_12.86
_cell_angle_alpha 90
_cell_angle_beta 95.4317(18)
_cell_angle_gamma 90
_cell_formula_units_Z 8
_cell_length_a 9.4956(3)
_cell_length_b 12.5285(5)
_cell_length_c 21.3048(7)
_cell_measurement_reflns_used 2697
_cell_measurement_temperature 150
_cell_measurement_theta_max 27
_cell_measurement_theta_min 5
_cell_volume 2523.16(15)
_computing_cell_refinement 'DENZO/SCALEPACK (Otwinowski & Minor, 1997)'
_computing_data_collection 'COLLECT (Nonius, 1997-2001).'
_computing_data_reduction 'DENZO/SCALEPACK (Otwinowski & Minor, 1997)'
_computing_molecular_graphics 'CAMERON (Watkin et al., 1996)'
_computing_publication_material 'CRYSTALS (Betteridge et al., 2003)'
_computing_structure_refinement 'CRYSTALS (Betteridge et al., 2003)'
_computing_structure_solution 'SIR92 (Altomare et al., 1994)'
_diffrn_ambient_temperature 150
_diffrn_measured_fraction_theta_full 0.988
_diffrn_measured_fraction_theta_max 0.985
_diffrn_measurement_device 'Nonius KappaCCD'
_diffrn_measurement_device_type Area
_diffrn_measurement_method \w
_diffrn_radiation_monochromator graphite
_diffrn_radiation_type 'Mo K\a'
_diffrn_radiation_wavelength 0.71073
_diffrn_reflns_av_R_equivalents 0.028
_diffrn_reflns_limit_h_max 12
_diffrn_reflns_limit_h_min -12
_diffrn_reflns_limit_k_max 13
_diffrn_reflns_limit_k_min -16
_diffrn_reflns_limit_l_max 27
_diffrn_reflns_limit_l_min -27
_diffrn_reflns_number 4660
_diffrn_reflns_theta_full 25.845
_diffrn_reflns_theta_max 27.494
_diffrn_reflns_theta_min 5.333
_diffrn_standards_number 0
_exptl_absorpt_coefficient_mu 0.316
_exptl_absorpt_correction_T_max 0.98
_exptl_absorpt_correction_T_min 0.96
_exptl_absorpt_correction_type multi-scan
_exptl_absorpt_process_details 'DENZO/SCALEPACK (Otwinowski & Minor, 1997)'
_exptl_crystal_colour colourless
_exptl_crystal_density_diffrn 1.654
_exptl_crystal_density_method 'not measured'
_exptl_crystal_description plate
_exptl_crystal_F_000 1280
_exptl_crystal_size_max 0.40
_exptl_crystal_size_mid 0.12
_exptl_crystal_size_min 0.06
_refine_diff_density_max 0.45
_refine_diff_density_min -0.58
_refine_ls_extinction_coef 210(40)
_refine_ls_extinction_method 'Larson (1970), Equation 22'
_refine_ls_goodness_of_fit_ref 0.9341
_refine_ls_hydrogen_treatment constr
_refine_ls_matrix_type full
_refine_ls_number_parameters 182
_refine_ls_number_reflns 2855
_refine_ls_number_restraints 0
_refine_ls_R_factor_all 0.0755
_refine_ls_R_factor_gt 0.0468
_refine_ls_shift/su_max 0.000456
_refine_ls_structure_factor_coef Fsqd
_refine_ls_weighting_details
;
 Method= Modified Sheldrick 
 w=1/[\s^2^(F^2^) + ( 0.05P)^2^ + 5.26P] 
 ,where P=(max(Fo^2^,0) + 2Fc^2^)/3 
;
_refine_ls_weighting_scheme calc
_refine_ls_wR_factor_all 0.1199
_refine_ls_wR_factor_gt 0.1064
_refine_ls_wR_factor_ref 0.1199
_reflns_limit_h_max 12
_reflns_limit_h_min -12
_reflns_limit_k_max 16
_reflns_limit_k_min 0
_reflns_limit_l_max 27
_reflns_limit_l_min 0
_reflns_number_gt 2035
_reflns_number_total 2855
_reflns_threshold_expression I>2.0\s(I)
_oxford_diffrn_Wilson_B_factor 2.58
_oxford_diffrn_Wilson_scale 13.81
_oxford_refine_ls_r_factor_ref 0.0755
_oxford_refine_ls_scale 0.2890(5)
_oxford_reflns_number_all 2855
_oxford_reflns_threshold_expression_ref I>-3.0\s(I)
_oxford_structure_analysis_title '5061937 027aki10'
_cod_duplicate_entry 4106973
_cod_data_source_file ja207835w_si_003.cif
_cod_data_source_block 13
_cod_depositor_comments
;
 Adding the _chemical_name_systematic data item.

 Antanas Vaitkus,
 2018-09-12

The following automatic conversions were performed:

'_chemical_melting_point' value '117-118' was changed to '117.5(5)' -
the average value was taken and precision was
estimated.

'_symmetry_cell_setting' value 'Monoclinic' changed to
'monoclinic' according to
/usr/data/users/saulius/automatic-downloads/retrospective/ACS/lib/dictionaries/cif_core.dic
dictionary named 'cif_core.dic' version 2.4.2 from 2011-04-26.

Automatic conversion script
Id: cif_fix_values 2281 2013-09-26 08:29:07Z andrius 
;
_cod_original_sg_symbol_H-M 'C 1 2/c 1 '
_cod_database_code 4121884

loop_
_symmetry_equiv_pos_as_xyz
x,y,z
-x,-y,-z
x+1/2,y+1/2,z
-x+1/2,-y+1/2,-z
-x,y,-z+1/2
x,-y,z+1/2
-x+1/2,y+1/2,-z+1/2
x+1/2,-y+1/2,z+1/2

loop_
_atom_site_label
_atom_site_type_symbol
_atom_site_fract_x
_atom_site_fract_y
_atom_site_fract_z
_atom_site_U_iso_or_equiv
_atom_site_occupancy
_atom_site_adp_type
_atom_site_refinement_flags_posn
S1 S 0.26870(6) 0.50198(5) 0.27625(2) 0.0325 1.0000 Uani .
O2 O 0.38553(16) 0.48076(14) 0.33228(7) 0.0311 1.0000 Uani .
C3 C 0.3572(2) 0.51077(19) 0.39492(10) 0.0274 1.0000 Uani .
N4 N 0.2784(2) 0.44680(16) 0.42383(8) 0.0288 1.0000 Uani .
C5 C 0.2515(2) 0.47278(18) 0.48334(10) 0.0273 1.0000 Uani .
C6 C 0.3044(2) 0.56669(18) 0.51244(10) 0.0279 1.0000 Uani .
C7 C 0.2739(3) 0.6030(2) 0.57728(10) 0.0354 1.0000 Uani .
C8 C 0.3890(2) 0.6315(2) 0.47882(10) 0.0308 1.0000 Uani .
C9 C 0.4210(2) 0.60488(19) 0.41790(10) 0.0284 1.0000 Uani .
N10 N 0.5025(2) 0.66660(17) 0.38348(9) 0.0379 1.0000 Uani .
C11 C 0.1586(2) 0.3935(2) 0.51090(10) 0.0323 1.0000 Uani .
O12 O 0.15252(19) 0.40666(15) 0.57245(8) 0.0417 1.0000 Uani .
C13 C 0.0622(3) 0.3337(2) 0.60279(12) 0.0460 1.0000 Uani .
O14 O 0.0947(2) 0.32457(18) 0.48140(9) 0.0631 1.0000 Uani .
O15 O 0.14763(19) 0.54945(17) 0.29775(8) 0.0471 1.0000 Uani .
O16 O 0.3359(2) 0.54455(17) 0.22526(8) 0.0465 1.0000 Uani .
C17 C 0.2261(3) 0.3638(3) 0.25487(12) 0.0438 1.0000 Uani .
F18 F 0.3385(2) 0.31498(15) 0.23782(9) 0.0667 1.0000 Uani .
F19 F 0.17751(19) 0.31237(14) 0.30227(8) 0.0595 1.0000 Uani .
F20 F 0.12761(19) 0.36475(18) 0.20651(7) 0.0674 1.0000 Uani .
H71 H 0.3148 0.6725 0.5859 0.0543 1.0000 Uiso R
H72 H 0.3135 0.5523 0.6090 0.0541 1.0000 Uiso R
H73 H 0.1722 0.6070 0.5794 0.0538 1.0000 Uiso R
H81 H 0.4271 0.6954 0.4973 0.0362 1.0000 Uiso R
H133 H 0.0703 0.3504 0.6466 0.0722 1.0000 Uiso R
H132 H -0.0339 0.3446 0.5847 0.0720 1.0000 Uiso R
H131 H 0.0923 0.2607 0.5969 0.0715 1.0000 Uiso R
H102 H 0.5276 0.6429 0.3479 0.0465 1.0000 Uiso R
H101 H 0.5341 0.7271 0.3990 0.0463 1.0000 Uiso R

loop_
_atom_site_aniso_label
_atom_site_aniso_U_11
_atom_site_aniso_U_22
_atom_site_aniso_U_33
_atom_site_aniso_U_23
_atom_site_aniso_U_13
_atom_site_aniso_U_12
S1 0.0366(3) 0.0406(4) 0.0203(3) -0.0004(2) 0.0035(2) -0.0023(3)
O2 0.0323(8) 0.0423(10) 0.0189(7) -0.0049(7) 0.0034(6) -0.0014(7)
C3 0.0313(11) 0.0324(13) 0.0187(10) -0.0018(9) 0.0041(8) -0.0015(10)
N4 0.0326(10) 0.0318(11) 0.0222(9) -0.0023(8) 0.0030(8) -0.0060(8)
C5 0.0307(11) 0.0299(12) 0.0215(10) -0.0015(9) 0.0038(9) -0.0066(9)
C6 0.0329(12) 0.0283(12) 0.0223(10) -0.0008(9) 0.0023(9) -0.0061(9)
C7 0.0520(15) 0.0327(13) 0.0227(11) -0.0048(10) 0.0090(10) -0.0130(11)
C8 0.0374(12) 0.0306(12) 0.0246(11) -0.0019(10) 0.0042(9) -0.0092(10)
C9 0.0303(11) 0.0312(12) 0.0238(11) 0.0029(9) 0.0038(9) -0.0036(10)
N10 0.0502(12) 0.0359(12) 0.0295(10) -0.0025(9) 0.0147(9) -0.0147(10)
C11 0.0365(12) 0.0350(13) 0.0260(11) -0.0009(10) 0.0058(10) -0.0083(11)
O12 0.0551(11) 0.0446(11) 0.0276(9) -0.0041(8) 0.0153(8) -0.0229(9)
C13 0.0600(17) 0.0450(16) 0.0360(13) -0.0005(12) 0.0205(12) -0.0214(14)
O14 0.0910(16) 0.0661(15) 0.0344(10) -0.0123(10) 0.0176(10) -0.0541(13)
O15 0.0431(10) 0.0638(13) 0.0342(10) -0.0018(9) 0.0027(8) 0.0165(9)
O16 0.0571(11) 0.0580(12) 0.0252(9) 0.0080(8) 0.0082(8) -0.0102(10)
C17 0.0470(15) 0.0530(17) 0.0320(13) -0.0104(12) 0.0065(12) -0.0157(13)
F18 0.0715(12) 0.0561(12) 0.0752(13) -0.0273(10) 0.0224(10) -0.0032(9)
F19 0.0773(12) 0.0569(11) 0.0454(9) -0.0011(8) 0.0119(8) -0.0288(9)
F20 0.0661(11) 0.0991(15) 0.0357(9) -0.0178(9) -0.0023(8) -0.0345(11)

loop_
_atom_type_symbol
_atom_type_scat_dispersion_real
_atom_type_scat_dispersion_imag
_atom_type_scat_Cromer_Mann_a1
_atom_type_scat_Cromer_Mann_b1
_atom_type_scat_Cromer_Mann_a2
_atom_type_scat_Cromer_Mann_b2
_atom_type_scat_Cromer_Mann_a3
_atom_type_scat_Cromer_Mann_b3
_atom_type_scat_Cromer_Mann_a4
_atom_type_scat_Cromer_Mann_b4
_atom_type_scat_Cromer_Mann_c
_atom_type_scat_source
C 0.0033 0.0016 2.3100 20.8439 1.0200 10.2075 1.5886 0.5687 0.8650 51.6512 0.2156 'International Tables Vol C 4.2.6.8 and 6.1.1.4'
H 0.0000 0.0000 0.4930 10.5109 0.3229 26.1257 0.1402 3.1424 0.0408 57.7998 0.0030 'International Tables Vol C 4.2.6.8 and 6.1.1.4'
O 0.0106 0.0060 3.0485 13.2771 2.2868 5.7011 1.5463 0.3239 0.8670 32.9089 0.2508 'International Tables Vol C 4.2.6.8 and 6.1.1.4'
N 0.0061 0.0033 12.2126 0.0057 3.1322 9.8933 2.0125 28.9975 1.1663 0.5826 -11.5290 'International Tables Vol C 4.2.6.8 and 6.1.1.4'
S 0.1246 0.1234 6.9053 1.4679 5.2034 22.2151 1.4379 0.2536 1.5863 56.1720 0.8669 'International Tables Vol C 4.2.6.8 and 6.1.1.4'
F 0.0171 0.0103 3.5392 10.2825 2.6412 4.2944 1.5170 0.2615 1.0243 26.1476 0.2776 'International Tables Vol C 4.2.6.8 and 6.1.1.4'

loop_
_geom_angle_atom_site_label_1
_geom_angle_atom_site_label_2
_geom_angle_atom_site_label_3
_geom_angle
_geom_angle_publ_flag
O2 S1 O15 111.29(10) yes
O2 S1 O16 108.01(10) yes
O15 S1 O16 122.12(13) yes
O2 S1 C17 98.78(11) yes
O15 S1 C17 108.25(13) yes
O16 S1 C17 105.73(12) yes
S1 O2 C3 118.70(14) yes
O2 C3 N4 116.64(19) yes
O2 C3 C9 115.79(19) yes
N4 C3 C9 127.6(2) yes
C3 N4 C5 117.75(19) yes
N4 C5 C6 121.6(2) yes
N4 C5 C11 112.34(19) yes
C6 C5 C11 126.05(19) yes
C5 C6 C7 124.5(2) yes
C5 C6 C8 117.7(2) yes
C7 C6 C8 117.8(2) yes
C6 C7 H71 109.7 no
C6 C7 H72 110.1 no
H71 C7 H72 109.6 no
C6 C7 H73 109.6 no
H71 C7 H73 109.1 no
H72 C7 H73 108.7 no
C6 C8 C9 121.7(2) yes
C6 C8 H81 119.8 no
C9 C8 H81 118.5 no
C8 C9 C3 113.7(2) yes
C8 C9 N10 123.3(2) yes
C3 C9 N10 122.9(2) yes
C9 N10 H102 119.6 no
C9 N10 H101 119.1 no
H102 N10 H101 121.2 no
C5 C11 O12 112.9(2) yes
C5 C11 O14 124.4(2) yes
O12 C11 O14 122.7(2) yes
C11 O12 C13 116.46(19) yes
O12 C13 H133 107.7 no
O12 C13 H132 108.0 no
H133 C13 H132 110.3 no
O12 C13 H131 110.1 no
H133 C13 H131 109.6 no
H132 C13 H131 111.1 no
S1 C17 F18 110.15(18) yes
S1 C17 F19 110.96(18) yes
F18 C17 F19 109.7(3) yes
S1 C17 F20 108.0(2) yes
F18 C17 F20 108.8(2) yes
F19 C17 F20 109.1(2) yes

loop_
_geom_bond_atom_site_label_1
_geom_bond_atom_site_label_2
_geom_bond_distance
_geom_bond_publ_flag
S1 O2 1.5733(16) yes
S1 O15 1.4089(18) yes
S1 O16 1.4153(18) yes
S1 C17 1.826(3) yes
O2 C3 1.436(2) yes
C3 N4 1.292(3) yes
C3 C9 1.393(3) yes
N4 C5 1.356(3) yes
C5 C6 1.401(3) yes
C5 C11 1.486(3) yes
C6 C7 1.508(3) yes
C6 C8 1.388(3) yes
C7 H71 0.964 no
C7 H72 0.975 no
C7 H73 0.973 no
C8 C9 1.401(3) yes
C8 H81 0.948 no
C9 N10 1.357(3) yes
N10 H102 0.868 no
N10 H101 0.869 no
C11 O12 1.328(3) yes
C11 O14 1.199(3) yes
O12 C13 1.447(3) yes
C13 H133 0.952 no
C13 H132 0.966 no
C13 H131 0.970 no
C17 F18 1.311(3) yes
C17 F19 1.318(3) yes
C17 F20 1.324(3) yes

loop_
_geom_hbond_atom_site_label_D
_geom_hbond_atom_site_label_H
_geom_hbond_atom_site_label_A
_geom_hbond_site_symmetry_A
_geom_hbond_angle_DHA
_geom_hbond_distance_DH
_geom_hbond_distance_HA
_geom_hbond_distance_DA
_geom_hbond_publ_flag
C8 H81 O14 3_555 140 0.95 2.32 3.106(3) yes
N10 H102 O16 5_655 159 0.87 2.45 3.276(3) yes
N10 H101 O14 3_555 149 0.87 2.17 2.948(3) yes
